data_7237186
loop_
_publ_author_name
'Szimhardt, Norbert'
'Wurzenberger, Maximilian H. H.'
'Zeisel, Lukas'
'Gruhne, Michael S.'
'Lommel, Marcus'
'Stierstorfer, J\"org'

_publ_section_title
;
 Maximization of the energy capability level in transition metal complexes
 through application of 1-amino- and 2-amino-5H-tetrazole ligands
;
_journal_issue 33
_journal_name_full 'Journal of Materials Chemistry A'
_journal_page_first 16257
_journal_paper_doi 10.1039/C8TA06326E
_journal_volume 6
_journal_year 2018
_chemical_formula_moiety '	2(C6 H2 N3 O8), H12 Mn O6, 2(C H3 N5)'
_chemical_formula_sum 'C14 H22 Mn N16 O22'
_chemical_formula_weight 821.41
_chemical_name_common 'hexaaquamanganese(II) distyphnate bis(1-aminotetrazole)'
_chemical_name_systematic
;
hexaaquamanganese(II) distyphnate bis(1-aminotetrazole)
;
_space_group_IT_number 14
_space_group_name_Hall '-P 2ybc'
_space_group_name_H-M_alt 'P 1 21/c 1'
_symmetry_cell_setting monoclinic
_symmetry_Int_Tables_number 14
_symmetry_space_group_name_Hall '-P 2ybc'
_symmetry_space_group_name_H-M 'P 1 21/c 1'
_atom_sites_solution_hydrogens mixed
_audit_creation_date
;
'Fri Jun 02 17:16:54 2017'
;
_audit_creation_method SHELXL-2013
_audit_update_record
;
2018-04-04 deposited with the CCDC.
2018-08-03 downloaded from the CCDC.
;
_cell_angle_alpha 90
_cell_angle_beta 103.858(4)
_cell_angle_gamma 90
_cell_formula_units_Z 2
_cell_length_a 14.7040(6)
_cell_length_b 5.0490(2)
_cell_length_c 20.4680(9)
_cell_measurement_reflns_used 3786
_cell_measurement_temperature 143(2)
_cell_measurement_theta_max 32.1130
_cell_measurement_theta_min 4.5830
_cell_volume 1475.32(11)
_computing_cell_refinement
;
CrysAlisPro, Agilent Technologies,
Version 1.171.37.33 (release 27-03-2014 CrysAlis171 .NET)
(compiled Mar 27 2014,17:12:48)
;
_computing_data_collection
;
CrysAlisPro, Agilent Technologies,
Version 1.171.37.33 (release 27-03-2014 CrysAlis171 .NET)
(compiled Mar 27 2014,17:12:48)
;
_computing_data_reduction
;
CrysAlisPro, Agilent Technologies,
Version 1.171.37.33 (release 27-03-2014 CrysAlis171 .NET)
(compiled Mar 27 2014,17:12:48)
;
_computing_structure_refinement 'SHELXL-2013 (Sheldrick, 2013)'
_diffrn_ambient_temperature 143(2)
_diffrn_detector 'CCD plate'
_diffrn_detector_area_resol_mean 15.9809
_diffrn_detector_type Sapphire3
_diffrn_measured_fraction_theta_full 0.997
_diffrn_measured_fraction_theta_max 0.997
_diffrn_measurement_details
;
#__ type_ start__ end____ width___ exp.time_
  1 omega   -1.00   94.00   1.0000   12.0000
omega____ theta____ kappa____ phi______ frames
    -       29.7932   38.0000  -30.0000 95

#__ type_ start__ end____ width___ exp.time_
  2 omega   11.00   65.00   1.0000   12.0000
omega____ theta____ kappa____ phi______ frames
    -       29.7932  -99.0000 -150.0000 54

#__ type_ start__ end____ width___ exp.time_
  3 omega   35.00  110.00   1.0000   12.0000
omega____ theta____ kappa____ phi______ frames
    -       29.7932 -179.0000 -180.0000 75

#__ type_ start__ end____ width___ exp.time_
  4 omega   29.00   74.00   1.0000   12.0000
omega____ theta____ kappa____ phi______ frames
    -       29.7932  -99.0000  -30.0000 45

#__ type_ start__ end____ width___ exp.time_
  5 omega  -36.00   80.00   1.0000   12.0000
omega____ theta____ kappa____ phi______ frames
    -       29.7932  -19.0000  -60.0000 116

#__ type_ start__ end____ width___ exp.time_
  6 omega   47.00   90.00   1.0000   12.0000
omega____ theta____ kappa____ phi______ frames
    -       29.7932  179.0000 -120.0000 43

#__ type_ start__ end____ width___ exp.time_
  7 omega   43.00   69.00   1.0000   12.0000
omega____ theta____ kappa____ phi______ frames
    -       29.7932  179.0000  -60.0000 26

;
_diffrn_measurement_device 'four-circle diffractometer'
_diffrn_measurement_device_type 'Xcalibur, Sapphire3'
_diffrn_measurement_method '\w scans'
_diffrn_orient_matrix_UB_11 0.0448413000
_diffrn_orient_matrix_UB_12 0.0440990000
_diffrn_orient_matrix_UB_13 -0.0025580000
_diffrn_orient_matrix_UB_21 -0.0193454000
_diffrn_orient_matrix_UB_22 0.0414305000
_diffrn_orient_matrix_UB_23 -0.0335451000
_diffrn_orient_matrix_UB_31 -0.0092272000
_diffrn_orient_matrix_UB_32 0.1267378000
_diffrn_orient_matrix_UB_33 0.0119148000
_diffrn_radiation_monochromator graphite
_diffrn_radiation_probe x-ray
_diffrn_radiation_type MoK\a
_diffrn_radiation_wavelength 0.71069
_diffrn_reflns_av_R_equivalents 0.0282
_diffrn_reflns_av_sigmaI/netI 0.0508
_diffrn_reflns_av_unetI/netI 0.0271
_diffrn_reflns_Laue_measured_fraction_full 0.997
_diffrn_reflns_Laue_measured_fraction_max 0.997
_diffrn_reflns_limit_h_max 18
_diffrn_reflns_limit_h_min -18
_diffrn_reflns_limit_k_max 6
_diffrn_reflns_limit_k_min -4
_diffrn_reflns_limit_l_max 24
_diffrn_reflns_limit_l_min -25
_diffrn_reflns_number 10483
_diffrn_reflns_point_group_measured_fraction_full 0.997
_diffrn_reflns_point_group_measured_fraction_max 0.997
_diffrn_reflns_theta_full 25.240
_diffrn_reflns_theta_max 25.999
_diffrn_reflns_theta_min 4.164
_diffrn_source 'Enhance (Mo) X-ray Source'
_exptl_absorpt_coefficient_mu 0.573
_exptl_absorpt_correction_T_max 1.00000
_exptl_absorpt_correction_T_min 0.96274
_exptl_absorpt_correction_type multi-scan
_exptl_absorpt_process_details
;
CrysAlisPro, Agilent Technologies,
Version 1.171.37.33 (release 27-03-2014 CrysAlis171 .NET)
(compiled Mar 27 2014,17:12:48)
Empirical absorption correction using spherical harmonics,
 implemented in SCALE3 ABSPACK scaling algorithm.
;
_exptl_crystal_colour yellow
_exptl_crystal_density_diffrn 1.849
_exptl_crystal_description block
_exptl_crystal_F_000 838
_exptl_crystal_size_max 0.420
_exptl_crystal_size_mid 0.400
_exptl_crystal_size_min 0.200
_refine_diff_density_max 0.302
_refine_diff_density_min -0.215
_refine_diff_density_rms 0.051
_refine_ls_extinction_method none
_refine_ls_goodness_of_fit_ref 1.048
_refine_ls_hydrogen_treatment mixed
_refine_ls_matrix_type full
_refine_ls_number_parameters 274
_refine_ls_number_reflns 2885
_refine_ls_number_restraints 0
_refine_ls_restrained_S_all 1.048
_refine_ls_R_factor_all 0.0338
_refine_ls_R_factor_gt 0.0278
_refine_ls_shift/su_max 0.000
_refine_ls_shift/su_mean 0.000
_refine_ls_structure_factor_coef Fsqd
_refine_ls_weighting_details 'w=1/[\s^2^(Fo^2^)+(0.0343P)^2^+0.6359P] where P=(Fo^2^+2Fc^2^)/3'
_refine_ls_weighting_scheme calc
_refine_ls_wR_factor_gt 0.0682
_refine_ls_wR_factor_ref 0.0722
_reflns_Friedel_coverage 0.000
_reflns_number_gt 2540
_reflns_number_total 2885
_reflns_threshold_expression 'I > 2\s(I)'
_cod_data_source_file c8ta06326e2.cif
_cod_data_source_block mx253
_cod_database_code 7237186
_shelx_space_group_comment
;
The symmetry employed for this shelxl refinement is uniquely defined
by the following loop, which should always be used as a source of
symmetry information in preference to the above space-group names.
They are only intended as comments.
;
_shelx_estimated_absorpt_t_min 0.795
_shelx_estimated_absorpt_t_max 0.894
_shelxl_version_number 2013-4

loop_
_space_group_symop_operation_xyz
'x, y, z'
'-x, y+1/2, -z+1/2'
'-x, -y, -z'
'x, -y-1/2, z-1/2'

loop_
_atom_site_label
_atom_site_type_symbol
_atom_site_fract_x
_atom_site_fract_y
_atom_site_fract_z
_atom_site_U_iso_or_equiv
_atom_site_adp_type
_atom_site_occupancy
_atom_site_site_symmetry_order
_atom_site_calc_flag
_atom_site_refinement_flags_posn
_atom_site_refinement_flags_adp
_atom_site_refinement_flags_occupancy
O4 O 0.26990(8) 0.0810(2) 0.40928(6) 0.0194(3) Uani 1 1 d . . .
O5 O 0.21196(9) 0.5934(2) 0.32808(7) 0.0267(3) Uani 1 1 d . . .
O6 O 0.17015(9) 0.2915(2) 0.25204(6) 0.0238(3) Uani 1 1 d . . .
O7 O -0.01220(8) 0.4445(2) 0.29201(6) 0.0220(3) Uani 1 1 d . . .
H7 H -0.0702 0.4463 0.2889 0.033 Uiso 1 1 calc R U .
O8 O -0.16105(9) 0.2989(2) 0.32956(6) 0.0261(3) Uani 1 1 d . . .
O9 O -0.15836(9) -0.0380(3) 0.39579(7) 0.0273(3) Uani 1 1 d . . .
O10 O 0.12504(10) -0.4372(3) 0.50759(7) 0.0337(3) Uani 1 1 d . . .
O11 O 0.25896(10) -0.2638(3) 0.50676(7) 0.0397(4) Uani 1 1 d . . .
N6 N 0.17207(9) 0.3871(3) 0.30747(7) 0.0168(3) Uani 1 1 d . . .
N7 N -0.11797(10) 0.1212(3) 0.36706(7) 0.0197(3) Uani 1 1 d . . .
N8 N 0.17349(11) -0.2747(3) 0.48624(7) 0.0232(3) Uani 1 1 d . . .
C2 C 0.18177(11) 0.0767(3) 0.40077(8) 0.0156(3) Uani 1 1 d . . .
C3 C 0.12389(11) 0.2395(3) 0.35101(8) 0.0156(3) Uani 1 1 d . . .
C4 C 0.02832(11) 0.2685(3) 0.33851(8) 0.0157(3) Uani 1 1 d . . .
C5 C -0.01873(11) 0.1063(3) 0.37653(8) 0.0170(3) Uani 1 1 d . . .
C6 C 0.03139(12) -0.0718(3) 0.42303(8) 0.0179(3) Uani 1 1 d . . .
H6 H -0.0011 -0.1861 0.4465 0.021 Uiso 1 1 calc R U .
C7 C 0.12748(12) -0.0856(3) 0.43577(8) 0.0176(3) Uani 1 1 d . . .
Mn1 Mn 0.5000 0.0000 0.0000 0.01430(11) Uani 1 2 d S . P
O1 O 0.60128(9) 0.1797(3) 0.08465(7) 0.0216(3) Uani 1 1 d . . .
O2 O 0.47703(9) -0.2723(2) 0.07426(7) 0.0201(3) Uani 1 1 d . . .
O3 O 0.39316(9) 0.2651(2) 0.02360(7) 0.0173(3) Uani 1 1 d . . .
N1 N 0.35662(9) 0.1780(3) 0.19180(7) 0.0162(3) Uani 1 1 d . . .
N2 N 0.39696(11) 0.4178(3) 0.19483(7) 0.0239(3) Uani 1 1 d . . .
N3 N 0.42318(11) 0.4769(3) 0.25799(8) 0.0250(3) Uani 1 1 d . . .
N4 N 0.40037(11) 0.2778(3) 0.29651(7) 0.0230(3) Uani 1 1 d . . .
N5 N 0.32395(12) 0.0583(3) 0.12872(8) 0.0216(3) Uani 1 1 d . . .
C1 C 0.35880(12) 0.0964(3) 0.25389(9) 0.0201(4) Uani 1 1 d . . .
H1 H 0.3343 -0.0664 0.2655 0.024 Uiso 1 1 calc R U .
H3B H 0.3500(19) 0.317(5) -0.0080(14) 0.047(7) Uiso 1 1 d . . .
H5A H 0.2650(17) 0.056(4) 0.1195(11) 0.027(6) Uiso 1 1 d . . .
H2A H 0.4506(17) -0.414(5) 0.0620(12) 0.036(6) Uiso 1 1 d . . .
H2B H 0.515(2) -0.287(5) 0.1119(15) 0.051(8) Uiso 1 1 d . . .
H3A H 0.3696(17) 0.213(5) 0.0542(13) 0.039(7) Uiso 1 1 d . . .
H5B H 0.3438(18) -0.098(5) 0.1307(12) 0.046(7) Uiso 1 1 d . . .
H1B H 0.649(2) 0.287(6) 0.0842(14) 0.063(9) Uiso 1 1 d . . .
H1A H 0.6230(19) 0.084(6) 0.1128(14) 0.051(8) Uiso 1 1 d . . .

loop_
_atom_site_aniso_label
_atom_site_aniso_U_11
_atom_site_aniso_U_22
_atom_site_aniso_U_33
_atom_site_aniso_U_23
_atom_site_aniso_U_13
_atom_site_aniso_U_12
O4 0.0156(6) 0.0218(6) 0.0182(6) -0.0007(5) -0.0008(5) 0.0030(5)
O5 0.0286(7) 0.0192(6) 0.0309(7) -0.0055(5) 0.0045(6) -0.0076(5)
O6 0.0271(7) 0.0273(7) 0.0177(6) -0.0040(5) 0.0070(5) -0.0062(5)
O7 0.0162(6) 0.0256(6) 0.0231(7) 0.0076(5) 0.0023(5) 0.0056(5)
O8 0.0189(6) 0.0316(7) 0.0276(7) 0.0053(6) 0.0051(5) 0.0084(5)
O9 0.0211(7) 0.0349(7) 0.0276(7) 0.0021(6) 0.0093(6) -0.0044(5)
O10 0.0412(8) 0.0275(7) 0.0298(8) 0.0127(6) 0.0035(6) -0.0011(6)
O11 0.0234(8) 0.0605(10) 0.0344(8) 0.0251(7) 0.0052(6) 0.0165(7)
N6 0.0145(7) 0.0166(7) 0.0177(7) 0.0000(6) 0.0006(6) 0.0019(5)
N7 0.0186(7) 0.0238(7) 0.0173(7) -0.0019(6) 0.0053(6) 0.0017(6)
N8 0.0290(9) 0.0244(8) 0.0160(8) 0.0035(6) 0.0053(6) 0.0085(6)
C2 0.0166(8) 0.0163(8) 0.0123(8) -0.0046(6) 0.0003(6) 0.0029(6)
C3 0.0167(8) 0.0157(8) 0.0142(8) -0.0007(6) 0.0033(6) 0.0004(6)
C4 0.0183(8) 0.0150(8) 0.0124(8) -0.0014(6) 0.0009(6) 0.0030(6)
C5 0.0165(8) 0.0193(8) 0.0153(8) -0.0026(6) 0.0040(7) 0.0009(6)
C6 0.0226(9) 0.0180(8) 0.0136(8) -0.0015(6) 0.0056(7) 0.0004(6)
C7 0.0227(9) 0.0168(8) 0.0122(8) 0.0016(6) 0.0023(7) 0.0063(7)
Mn1 0.01511(19) 0.01413(18) 0.01261(19) 0.00140(13) 0.00128(14) -0.00064(13)
O1 0.0206(7) 0.0210(6) 0.0197(7) 0.0039(5) -0.0021(5) -0.0056(5)
O2 0.0260(7) 0.0159(6) 0.0160(7) 0.0024(5) 0.0004(5) -0.0056(5)
O3 0.0166(6) 0.0189(6) 0.0159(6) 0.0019(5) 0.0029(5) 0.0002(5)
N1 0.0160(7) 0.0172(7) 0.0151(7) -0.0030(5) 0.0035(6) -0.0032(5)
N2 0.0292(9) 0.0204(7) 0.0207(8) -0.0015(6) 0.0029(7) -0.0080(6)
N3 0.0277(8) 0.0242(8) 0.0211(8) -0.0037(6) 0.0019(7) -0.0049(6)
N4 0.0233(8) 0.0272(8) 0.0176(7) -0.0014(6) 0.0032(6) 0.0008(6)
N5 0.0203(9) 0.0279(9) 0.0172(8) -0.0076(6) 0.0058(6) -0.0065(7)
C1 0.0208(9) 0.0209(8) 0.0192(9) 0.0024(7) 0.0056(7) 0.0007(7)

loop_
_atom_type_symbol
_atom_type_description
_atom_type_scat_dispersion_real
_atom_type_scat_dispersion_imag
_atom_type_scat_source
C C 0.0033 0.0016 'International Tables Vol C Tables 4.2.6.8 and 6.1.1.4'
Mn Mn 0.3368 0.7283 'International Tables Vol C Tables 4.2.6.8 and 6.1.1.4'
N N 0.0061 0.0033 'International Tables Vol C Tables 4.2.6.8 and 6.1.1.4'
O O 0.0106 0.0060 'International Tables Vol C Tables 4.2.6.8 and 6.1.1.4'
H H 0.0000 0.0000 'International Tables Vol C Tables 4.2.6.8 and 6.1.1.4'

loop_
_geom_angle_atom_site_label_1
_geom_angle_atom_site_label_2
_geom_angle_atom_site_label_3
_geom_angle
_geom_angle_site_symmetry_1
_geom_angle_site_symmetry_3
C4 O7 H7 109.5 . .
O5 N6 O6 123.92(14) . .
O5 N6 C3 119.05(13) . .
O6 N6 C3 117.03(13) . .
O9 N7 O8 122.08(14) . .
O9 N7 C5 119.72(14) . .
O8 N7 C5 118.19(14) . .
O11 N8 O10 122.66(15) . .
O11 N8 C7 118.64(15) . .
O10 N8 C7 118.69(15) . .
O4 C2 C3 120.40(15) . .
O4 C2 C7 127.54(15) . .
C3 C2 C7 112.04(14) . .
C4 C3 C2 127.22(15) . .
C4 C3 N6 116.95(14) . .
C2 C3 N6 115.81(14) . .
O7 C4 C3 117.78(14) . .
O7 C4 C5 125.66(15) . .
C3 C4 C5 116.56(15) . .
C6 C5 C4 120.15(15) . .
C6 C5 N7 119.05(15) . .
C4 C5 N7 120.80(15) . .
C7 C6 C5 121.06(16) . .
C7 C6 H6 119.5 . .
C5 C6 H6 119.5 . .
C6 C7 C2 122.73(15) . .
C6 C7 N8 116.83(15) . .
C2 C7 N8 120.45(15) . .
O2 Mn1 O2 180.00(7) 3_655 .
O2 Mn1 O1 84.10(5) 3_655 3_655
O2 Mn1 O1 95.90(5) . 3_655
O2 Mn1 O1 95.90(5) 3_655 .
O2 Mn1 O1 84.10(5) . .
O1 Mn1 O1 180.0 3_655 .
O2 Mn1 O3 90.43(5) 3_655 .
O2 Mn1 O3 89.57(5) . .
O1 Mn1 O3 92.27(5) 3_655 .
O1 Mn1 O3 87.73(5) . .
O2 Mn1 O3 89.57(5) 3_655 3_655
O2 Mn1 O3 90.43(5) . 3_655
O1 Mn1 O3 87.73(5) 3_655 3_655
O1 Mn1 O3 92.27(5) . 3_655
O3 Mn1 O3 180.0 . 3_655
Mn1 O1 H1B 129.3(19) . .
Mn1 O1 H1A 115(2) . .
H1B O1 H1A 102(3) . .
Mn1 O2 H2A 119.1(16) . .
Mn1 O2 H2B 122.0(18) . .
H2A O2 H2B 111(2) . .
Mn1 O3 H3B 118.2(17) . .
Mn1 O3 H3A 114.8(16) . .
H3B O3 H3A 108(2) . .
C1 N1 N2 109.03(13) . .
C1 N1 N5 132.16(14) . .
N2 N1 N5 118.78(13) . .
N3 N2 N1 106.09(14) . .
N2 N3 N4 110.55(14) . .
C1 N4 N3 105.65(14) . .
N1 N5 H5A 108.7(15) . .
N1 N5 H5B 108.8(17) . .
H5A N5 H5B 109(2) . .
N4 C1 N1 108.68(15) . .
N4 C1 H1 125.7 . .
N1 C1 H1 125.7 . .

loop_
_geom_bond_atom_site_label_1
_geom_bond_atom_site_label_2
_geom_bond_distance
_geom_bond_site_symmetry_2
O4 C2 1.266(2) .
O5 N6 1.2204(18) .
O6 N6 1.2269(18) .
O7 C4 1.3337(19) .
O7 H7 0.8400 .
O8 N7 1.2500(19) .
O9 N7 1.2296(19) .
O10 N8 1.233(2) .
O11 N8 1.227(2) .
N6 C3 1.468(2) .
N7 C5 1.427(2) .
N8 C7 1.450(2) .
C2 C3 1.422(2) .
C2 C7 1.448(2) .
C3 C4 1.375(2) .
C4 C5 1.419(2) .
C5 C6 1.386(2) .
C6 C7 1.376(2) .
C6 H6 0.9500 .
Mn1 O2 2.1358(12) 3_655
Mn1 O2 2.1358(12) .
Mn1 O1 2.1923(12) 3_655
Mn1 O1 2.1923(12) .
Mn1 O3 2.2038(12) .
Mn1 O3 2.2038(12) 3_655
O1 H1B 0.89(3) .
O1 H1A 0.76(3) .
O2 H2A 0.82(3) .
O2 H2B 0.84(3) .
O3 H3B 0.83(3) .
O3 H3A 0.83(3) .
N1 C1 1.329(2) .
N1 N2 1.3430(19) .
N1 N5 1.4021(19) .
N2 N3 1.292(2) .
N3 N4 1.368(2) .
N4 C1 1.311(2) .
N5 H5A 0.84(2) .
N5 H5B 0.84(3) .
C1 H1 0.9500 .

loop_
_geom_hbond_atom_site_label_D
_geom_hbond_atom_site_label_H
_geom_hbond_atom_site_label_A
_geom_hbond_distance_DH
_geom_hbond_distance_HA
_geom_hbond_distance_DA
_geom_hbond_angle_DHA
_geom_hbond_site_symmetry_A
O7 H7 O8 0.84 1.89 2.5939(17) 140.8 .
O7 H7 O6 0.84 2.30 2.8763(17) 125.7 2
O7 H7 N7 0.84 2.51 2.9307(18) 112.3 .
O3 H3B O4 0.83(3) 1.89(3) 2.7078(18) 168(3) 4_565
N5 H5A O8 0.84(2) 2.42(2) 3.027(2) 129.1(18) 2_545
N5 H5A O9 0.84(2) 2.55(2) 3.122(2) 125.9(17) 2
O2 H2A O3 0.82(3) 1.91(3) 2.7272(17) 173(2) 1_545
O2 H2B N4 0.84(3) 2.02(3) 2.833(2) 165(2) 2_645
O3 H3A N5 0.83(3) 1.97(3) 2.794(2) 174(2) .
N5 H5B O2 0.84(3) 2.65(3) 3.209(2) 125(2) .
O1 H1B O4 0.89(3) 1.89(3) 2.7560(17) 165(3) 2_655
O1 H1B O11 0.89(3) 2.56(3) 3.1059(19) 120(2) 2_655
O1 H1A O5 0.76(3) 2.44(3) 2.9278(18) 123(2) 2_645
O1 H1A N4 0.76(3) 2.50(3) 3.172(2) 148(3) 2_645

loop_
_geom_torsion_atom_site_label_1
_geom_torsion_atom_site_label_2
_geom_torsion_atom_site_label_3
_geom_torsion_atom_site_label_4
_geom_torsion
O4 C2 C3 C4 -175.85(15)
C7 C2 C3 C4 5.5(2)
O4 C2 C3 N6 5.7(2)
C7 C2 C3 N6 -172.92(13)
O5 N6 C3 C4 100.23(18)
O6 N6 C3 C4 -80.41(18)
O5 N6 C3 C2 -81.15(18)
O6 N6 C3 C2 98.21(17)
C2 C3 C4 O7 175.93(15)
N6 C3 C4 O7 -5.6(2)
C2 C3 C4 C5 -4.2(2)
N6 C3 C4 C5 174.21(13)
O7 C4 C5 C6 179.27(15)
C3 C4 C5 C6 -0.6(2)
O7 C4 C5 N7 0.0(2)
C3 C4 C5 N7 -179.80(14)
O9 N7 C5 C6 -6.1(2)
O8 N7 C5 C6 173.61(15)
O9 N7 C5 C4 173.16(14)
O8 N7 C5 C4 -7.1(2)
C4 C5 C6 C7 3.4(2)
N7 C5 C6 C7 -177.38(15)
C5 C6 C7 C2 -1.8(3)
C5 C6 C7 N8 178.82(14)
O4 C2 C7 C6 179.16(16)
C3 C2 C7 C6 -2.4(2)
O4 C2 C7 N8 -1.4(3)
C3 C2 C7 N8 177.04(14)
O11 N8 C7 C6 -168.46(16)
O10 N8 C7 C6 10.4(2)
O11 N8 C7 C2 12.1(2)
O10 N8 C7 C2 -169.04(15)
C1 N1 N2 N3 0.33(18)
N5 N1 N2 N3 -177.82(15)
N1 N2 N3 N4 0.00(19)
N2 N3 N4 C1 -0.33(19)
N3 N4 C1 N1 0.52(19)
N2 N1 C1 N4 -0.54(19)
N5 N1 C1 N4 177.27(17)
